data_7114121
loop_
_publ_author_name
'Turner, Boaz'
'Shterenberg, Alexander'
'Kapon, Moshe'
'Botoshansky, Mark'
'Suwinska, Kinga'
'Eichen, Yoav'

_publ_section_title
;
 Self-assembled calix[6]pyrrole capsules: solid-state encapsulation of
 different guests in preorganized calix[6]pyrrole capsules
;
_journal_issue 7
_journal_name_full 'Chemical Communications'
_journal_page_first 726
_journal_paper_doi 10.1039/b111281n
_journal_year 2002
_chemical_compound_source 'see text'
_chemical_formula_sum 'C27.67 H28 Cl0.67 N2 O'
_chemical_formula_weight 428.15
_chemical_name_common TRIMER
_chemical_name_systematic
; 
1,1,3,3,5,5-meso-hexamethyl-2,2,4,4,6,6-meso-hexaphenyl-calix[6]pyrrole 
;
_space_group_IT_number 148
_symmetry_cell_setting trigonal
_symmetry_space_group_name_Hall '-R 3'
_symmetry_space_group_name_H-M 'R -3 :H'
_atom_sites_solution_hydrogens geom
_atom_sites_solution_primary direct
_atom_sites_solution_secondary difmap
_audit_creation_method SHELXL
_cell_angle_alpha 90.00
_cell_angle_beta 90.00
_cell_angle_gamma 120.00
_cell_formula_units_Z 18
_cell_length_a 23.750(30)
_cell_length_b 23.750(30)
_cell_length_c 24.200(30)
_cell_measurement_reflns_used 25
_cell_measurement_temperature 293(2)
_cell_measurement_theta_max 7.6
_cell_measurement_theta_min 1.9
_cell_volume 11822(3)
_computing_cell_refinement 'Philips PW 1100/20 (Philips,1973)'
_computing_data_collection 'Philips PW 1100/20 (Philips,1973)'
_computing_data_reduction 'PROCN (Philips,1973)'
_computing_molecular_graphics 'ORTEP II (Johnson, 1976), TEXSAN 1.6 MSC)'
_computing_structure_refinement 'SHELXL-93 (Sheldrick, 1993)'
_computing_structure_solution 'SHELXS-86 (Sheldrick, 1990)'
_diffrn_ambient_temperature 293(2)
_diffrn_measurement_device 'Philips PW 1100 four-cicle difractometer'
_diffrn_measurement_method \w/2\q
_diffrn_radiation_monochromator graphite
_diffrn_radiation_source 'fine-focus sealed tube'
_diffrn_radiation_type MoK\a
_diffrn_radiation_wavelength 0.71069
_diffrn_reflns_av_R_equivalents 0.1073
_diffrn_reflns_av_sigmaI/netI 0.1833
_diffrn_reflns_limit_h_max 21
_diffrn_reflns_limit_h_min -25
_diffrn_reflns_limit_k_max 25
_diffrn_reflns_limit_k_min 0
_diffrn_reflns_limit_l_max 23
_diffrn_reflns_limit_l_min 0
_diffrn_reflns_number 4329
_diffrn_reflns_theta_max 22.04
_diffrn_reflns_theta_min 2.15
_diffrn_standards_decay_% 6.5
_diffrn_standards_interval_time '120 min'
_diffrn_standards_number 3
_exptl_absorpt_coefficient_mu 0.131
_exptl_absorpt_correction_type none
_exptl_crystal_colour white
_exptl_crystal_density_diffrn 1.083
_exptl_crystal_density_meas 1.03
_exptl_crystal_density_method flotation
_exptl_crystal_description cube
_exptl_crystal_F_000 4092
_exptl_crystal_size_max 0.45
_exptl_crystal_size_mid 0.35
_exptl_crystal_size_min 0.30
_refine_diff_density_max 0.205
_refine_diff_density_min -0.269
_refine_diff_density_rms 0.055
_refine_ls_extinction_method none
_refine_ls_goodness_of_fit_all 1.089
_refine_ls_goodness_of_fit_obs 1.357
_refine_ls_hydrogen_treatment fixed
_refine_ls_matrix_type full
_refine_ls_number_parameters 289
_refine_ls_number_reflns 2585
_refine_ls_number_restraints 0
_refine_ls_restrained_S_all 1.242
_refine_ls_restrained_S_obs 1.357
_refine_ls_R_factor_all 0.2152
_refine_ls_R_factor_obs 0.0922
_refine_ls_shift/esd_max -0.648
_refine_ls_shift/esd_mean 0.073
_refine_ls_structure_factor_coef Fsqd
_refine_ls_weighting_details 'w=1/[\s^2^(Fo^2^)+(0.1197P)^2^+0.0000P] where P=(Fo^2^+2Fc^2^)/3'
_refine_ls_weighting_scheme calc
_refine_ls_wR_factor_all 0.2402
_refine_ls_wR_factor_obs 0.1807
_reflns_number_observed 912
_reflns_number_total 2718
_reflns_observed_criterion >2sigma(I)
_cod_data_source_file b111281n.txt
_cod_data_source_block Calix[6]pyrrole.chloroform.water.acetone
_cod_depositor_comments
;
The following automatic conversions were performed:

'_symmetry_cell_setting' value 'Trigonal' changed to 'trigonal'
according to
/usr/data/users/saulius/automatic-downloads/retrospective/RSC/lib/dictionaries/cif_core.dic
dictionary named 'cif_core.dic' version 2.4.2 from 2011-04-26.

Automatic conversion script
Id: cif_fix_values 2281 2013-09-26 08:29:07Z andrius 

The following automatic conversions were performed:

'_refine_ls_weighting_scheme' value 'calc
w=1/[\s^2^(Fo^2^)+(0.1197P)^2^+0.0000P] where P=(Fo^2^+2Fc^2^)/3' was
changed to 'calc'. New tag '_refine_ls_weighting_details' was
created. The value of the new tag was set to
'w=1/[\s^2^(Fo^2^)+(0.1197P)^2^+0.0000P] where P=(Fo^2^+2Fc^2^)/3'.

Automatic conversion script
Id: cif_fix_values 3143 2015-03-26 13:38:13Z robertas 
;
_cod_original_cell_volume 11821.5(257)
_cod_original_sg_symbol_H-M R-3
_cod_database_code 7114121

loop_
_symmetry_equiv_pos_as_xyz
'x, y, z'
'-y, x-y, z'
'-x+y, -x, z'
'x+2/3, y+1/3, z+1/3'
'-y+2/3, x-y+1/3, z+1/3'
'-x+y+2/3, -x+1/3, z+1/3'
'x+1/3, y+2/3, z+2/3'
'-y+1/3, x-y+2/3, z+2/3'
'-x+y+1/3, -x+2/3, z+2/3'
'-x, -y, -z'
'y, -x+y, -z'
'x-y, x, -z'
'-x+2/3, -y+1/3, -z+1/3'
'y+2/3, -x+y+1/3, -z+1/3'
'x-y+2/3, x+1/3, -z+1/3'
'-x+1/3, -y+2/3, -z+2/3'
'y+1/3, -x+y+2/3, -z+2/3'
'x-y+1/3, x+2/3, -z+2/3'

loop_
_atom_site_aniso_label
_atom_site_aniso_U_11
_atom_site_aniso_U_22
_atom_site_aniso_U_33
_atom_site_aniso_U_23
_atom_site_aniso_U_13
_atom_site_aniso_U_12
C1 0.036(8) 0.068(9) 0.045(8) -0.010(7) 0.012(6) 0.016(7)
C2 0.066(9) 0.068(8) 0.025(7) 0.009(6) 0.009(8) 0.035(7)
N1 0.050(7) 0.097(7) 0.046(7) -0.014(6) -0.022(6) 0.047(6)
C3 0.077(11) 0.063(8) 0.042(9) 0.003(6) -0.014(8) 0.040(7)
C4 0.039(8) 0.113(10) 0.064(9) 0.009(8) -0.012(7) 0.040(7)
C5 0.061(9) 0.118(10) 0.036(7) 0.026(7) -0.011(8) 0.034(8)
C6 0.054(8) 0.052(9) 0.035(7) 0.013(6) 0.005(7) 0.022(8)
N2 0.059(7) 0.069(8) 0.045(6) 0.005(5) -0.011(5) 0.032(7)
C7 0.050(9) 0.050(9) 0.057(8) -0.022(8) -0.016(7) 0.008(8)
C8 0.087(11) 0.055(8) 0.053(8) 0.020(7) -0.014(7) 0.036(9)
C9 0.042(8) 0.091(11) 0.043(7) -0.005(7) -0.017(6) 0.024(7)
C10 0.045(8) 0.075(9) 0.044(7) 0.000(7) -0.010(7) 0.019(7)
C11 0.102(10) 0.126(12) 0.087(10) -0.055(9) -0.022(8) 0.060(9)
C12 0.081(9) 0.105(10) 0.044(7) 0.016(7) -0.004(6) 0.046(8)
C13 0.043(7) 0.043(8) 0.074(10) -0.002(8) 0.002(6) 0.014(6)
C14 0.075(9) 0.062(9) 0.055(9) 0.011(8) 0.017(7) 0.022(7)
C15 0.101(11) 0.094(12) 0.046(10) -0.003(8) 0.008(8) 0.040(9)
C16 0.078(10) 0.112(13) 0.053(10) -0.008(11) 0.004(7) 0.024(10)
C17 0.108(11) 0.111(13) 0.060(10) -0.011(10) 0.006(9) 0.053(10)
C18 0.105(10) 0.082(10) 0.038(9) 0.003(7) -0.002(7) 0.044(8)
C19 0.050(9) 0.041(8) 0.050(7) 0.006(6) -0.001(7) 0.012(8)
C20 0.061(9) 0.067(10) 0.089(10) -0.005(8) 0.006(7) 0.023(9)
C21 0.110(13) 0.077(12) 0.100(11) -0.004(9) 0.003(11) 0.035(11)
C22 0.115(14) 0.077(11) 0.105(12) -0.038(9) -0.024(11) 0.044(11)
C23 0.086(10) 0.061(10) 0.074(10) -0.006(8) -0.031(8) 0.009(10)
C24 0.091(11) 0.085(11) 0.044(8) -0.001(7) 0.003(8) 0.042(10)
Cl1S 0.424(15) 0.424(15) 0.187(14) 0.000 0.000 0.212(8)
O2W 0.334(32) 0.334(32) 0.082(21) 0.000 0.000 0.167(16)
C1AC 0.370(46) 0.110(17) 0.249(29) 0.093(18) 0.022(31) 0.152(26)
O1AC 0.303(19) 0.223(16) 0.146(12) -0.007(11) -0.014(13) 0.104(15)
C3AC 0.105(15) 0.214(25) 0.254(28) 0.094(20) 0.049(16) 0.034(15)
C2AC 0.289(29) 0.226(24) 0.356(36) 0.152(25) 0.153(26) 0.200(24)
C4S 0.444(65) 0.444(65) 0.200(70) 0.000 0.000 0.222(33)
Cl2S 0.509(48) 0.543(48) 0.229(26) 0.003(30) -0.036(31) 0.420(40)

loop_
_atom_site_label
_atom_site_type_symbol
_atom_site_fract_x
_atom_site_fract_y
_atom_site_fract_z
_atom_site_U_iso_or_equiv
_atom_site_thermal_displace_type
_atom_site_occupancy
_atom_site_calc_flag
_atom_site_refinement_flags
C1 C 0.4520(5) 0.1245(5) 0.1674(4) 0.054(3) Uani 1 d .
C2 C 0.5211(6) 0.1394(5) 0.1645(4) 0.052(3) Uani 1 d .
N1 N 0.5537(5) 0.1521(4) 0.1149(4) 0.060(3) Uani 1 d .
H1N1 H 0.5369 0.1517 0.0833 0.072 Uiso 1 calc .
C3 C 0.6157(7) 0.1652(5) 0.1223(5) 0.058(3) Uani 1 d .
C4 C 0.6254(5) 0.1608(6) 0.1766(6) 0.071(3) Uani 1 d .
H4 H 0.6633 0.1667 0.1932 0.085 Uiso 1 calc .
C5 C 0.5656(6) 0.1452(6) 0.2038(4) 0.077(4) Uani 1 d .
H5 H 0.5582 0.1399 0.2417 0.092 Uiso 1 calc .
C6 C 0.4408(6) 0.1715(6) 0.1313(4) 0.049(3) Uani 1 d .
N2 N 0.4913(4) 0.2334(6) 0.1239(3) 0.058(3) Uani 1 d .
H1N2 H 0.5300 0.2478 0.1363 0.069 Uiso 1 calc .
C7 C 0.4716(6) 0.2693(6) 0.0939(5) 0.060(3) Uani 1 d .
C8 C 0.4077(7) 0.2284(6) 0.0827(4) 0.065(3) Uani 1 d .
H8 H 0.3811 0.2390 0.0625 0.078 Uiso 1 calc .
C9 C 0.3886(5) 0.1684(6) 0.1060(5) 0.063(3) Uani 1 d .
H9 H 0.3471 0.1322 0.1046 0.076 Uiso 1 calc .
C10 C 0.6632(5) 0.1794(5) 0.0734(4) 0.059(3) Uani 1 d .
C11 C 0.6383(6) 0.1181(7) 0.0392(5) 0.104(5) Uani 1 d .
H111 H 0.5957 0.1054 0.0255 0.155 Uiso 1 calc .
H112 H 0.6363 0.0838 0.0617 0.155 Uiso 1 calc .
H113 H 0.6672 0.1261 0.0087 0.155 Uiso 1 calc .
C12 C 0.6636(5) 0.2338(6) 0.0385(4) 0.077(4) Uani 1 d .
H121 H 0.6799 0.2726 0.0603 0.116 Uiso 1 calc .
H122 H 0.6202 0.2204 0.0265 0.116 Uiso 1 calc .
H123 H 0.6911 0.2422 0.0068 0.116 Uiso 1 calc .
C13 C 0.4374(5) 0.1304(6) 0.2305(5) 0.056(3) Uani 1 d .
C14 C 0.4223(5) 0.0804(6) 0.2666(5) 0.069(3) Uani 1 d .
H14 H 0.4207 0.0428 0.2536 0.083 Uiso 1 calc .
C15 C 0.4093(6) 0.0843(7) 0.3222(5) 0.084(4) Uani 1 d .
H15 H 0.3985 0.0496 0.3460 0.101 Uiso 1 calc .
C16 C 0.4127(6) 0.1390(9) 0.3404(5) 0.092(4) Uani 1 d .
H16 H 0.4048 0.1424 0.3775 0.110 Uiso 1 calc .
C17 C 0.4277(7) 0.1910(7) 0.3052(6) 0.093(4) Uani 1 d .
H17 H 0.4298 0.2288 0.3184 0.112 Uiso 1 calc .
C18 C 0.4394(6) 0.1850(6) 0.2506(5) 0.076(4) Uani 1 d .
H18 H 0.4489 0.2191 0.2265 0.092 Uiso 1 calc .
C19 C 0.4059(6) 0.0539(5) 0.1480(4) 0.052(3) Uani 1 d .
C20 C 0.4276(6) 0.0162(8) 0.1246(5) 0.076(4) Uani 1 d .
H20 H 0.4720 0.0323 0.1202 0.092 Uiso 1 calc .
C21 C 0.3834(10) -0.0463(8) 0.1075(6) 0.101(4) Uani 1 d .
H21 H 0.3990 -0.0708 0.0901 0.121 Uiso 1 calc .
C22 C 0.3180(9) -0.0734(7) 0.1151(6) 0.100(5) Uani 1 d .
H22 H 0.2897 -0.1157 0.1034 0.121 Uiso 1 calc .
C23 C 0.2948(6) -0.0381(8) 0.1398(6) 0.086(4) Uani 1 d .
H23 H 0.2504 -0.0553 0.1454 0.103 Uiso 1 calc .
C24 C 0.3390(8) 0.0239(7) 0.1566(4) 0.074(4) Uani 1 d .
H24 H 0.3231 0.0476 0.1749 0.089 Uiso 1 calc .
Cl1S Cl 0.0000 0.0000 0.1642(7) 0.345(9) Uani 1 d S
O2W C 0.3333 0.6667 0.0849(13) 0.250(20) Uani 1 d S
C1AC C 0.3112(19) 0.4499(11) 0.0340(11) 0.229(14) Uani 1 d .
O1AC O 0.3437(9) 0.5014(9) 0.0008(6) 0.236(7) Uani 1 d .
C3AC C 0.2548(10) 0.4232(12) 0.0585(12) 0.211(13) Uani 1 d .
H3A1 H 0.2271 0.4358 0.0400 0.316 Uiso 1 calc .
H3A2 H 0.2605 0.4373 0.0963 0.316 Uiso 1 calc .
H3A3 H 0.2354 0.3767 0.0573 0.316 Uiso 1 calc .
C2AC C 0.3725(13) 0.4389(12) 0.0336(12) 0.259(15) Uani 1 d .
H2A1 H 0.4110 0.4788 0.0242 0.388 Uiso 1 calc .
H2A2 H 0.3655 0.4061 0.0069 0.388 Uiso 1 calc .
H2A3 H 0.3776 0.4250 0.0696 0.388 Uiso 1 calc .
C4S C 0.0000 0.0000 0.0959(28) 0.363(34) Uani 1 d S
Cl2S Cl -0.0338(18) 0.0328(17) 0.0582(11) 0.357(17) Uani 0.33 d P

loop_
_atom_type_symbol
_atom_type_description
_atom_type_scat_dispersion_real
_atom_type_scat_dispersion_imag
_atom_type_scat_source
C C 0.0033 0.0016 'International Tables Vol C Tables 4.2.6.8 and 6.1.1.4'
N N 0.0061 0.0033 'International Tables Vol C Tables 4.2.6.8 and 6.1.1.4'
O O 0.0106 0.0060 'International Tables Vol C Tables 4.2.6.8 and 6.1.1.4'
H H 0.0000 0.0000 'International Tables Vol C Tables 4.2.6.8 and 6.1.1.4'
Cl Cl 0.1484 0.1585 'International Tables Vol C Tables 4.2.6.8 and 6.1.1.4'

loop_
_geom_angle_atom_site_label_1
_geom_angle_atom_site_label_2
_geom_angle_atom_site_label_3
_geom_angle
_geom_angle_site_symmetry_1
_geom_angle_site_symmetry_3
C2 C1 C6 111.5(9) . .
C2 C1 C13 106.6(8) . .
C6 C1 C13 111.0(9) . .
C2 C1 C19 109.8(9) . .
C6 C1 C19 109.1(9) . .
C13 C1 C19 108.7(9) . .
N1 C2 C5 105.2(9) . .
N1 C2 C1 121.4(10) . .
C5 C2 C1 133.4(10) . .
C3 N1 C2 111.2(8) . .
N1 C3 C4 108.6(10) . .
N1 C3 C10 122.5(10) . .
C4 C3 C10 128.8(12) . .
C3 C4 C5 106.4(9) . .
C2 C5 C4 108.6(9) . .
C9 C6 N2 106.7(9) . .
C9 C6 C1 134.7(12) . .
N2 C6 C1 118.5(11) . .
C6 N2 C7 110.5(9) . .
N2 C7 C8 105.5(10) . .
N2 C7 C10 124.3(12) . 3_665
C8 C7 C10 129.8(13) . 3_665
C7 C8 C9 109.3(10) . .
C6 C9 C8 108.0(9) . .
C11 C10 C7 111.2(10) . 2_655
C11 C10 C3 108.5(9) . .
C7 C10 C3 110.9(9) 2_655 .
C11 C10 C12 110.0(10) . .
C7 C10 C12 108.7(9) 2_655 .
C3 C10 C12 107.5(9) . .
C18 C13 C14 117.9(10) . .
C18 C13 C1 121.4(11) . .
C14 C13 C1 120.7(11) . .
C13 C14 C15 121.9(12) . .
C16 C15 C14 118.4(12) . .
C17 C16 C15 121.7(12) . .
C16 C17 C18 118.1(12) . .
C13 C18 C17 122.0(12) . .
C24 C19 C20 116.0(10) . .
C24 C19 C1 121.0(12) . .
C20 C19 C1 122.9(12) . .
C21 C20 C19 119.7(12) . .
C20 C21 C22 122.6(13) . .
C23 C22 C21 119.3(13) . .
C24 C23 C22 117.8(13) . .
C23 C24 C19 124.5(12) . .
C3AC C1AC O1AC 134.5(29) . .
C3AC C1AC C2AC 136.0(20) . .
O1AC C1AC C2AC 89.4(27) . .
Cl2S C4S Cl2S 92.2(30) 3 2
Cl2S C4S Cl2S 92.2(30) 3 .
Cl2S C4S Cl2S 92.2(30) 2 .
Cl2S C4S Cl1S 123.7(22) 3 .
Cl2S C4S Cl1S 123.7(22) 2 .
Cl2S C4S Cl1S 123.7(22) . .

loop_
_geom_bond_atom_site_label_1
_geom_bond_atom_site_label_2
_geom_bond_distance
_geom_bond_site_symmetry_2
C1 C2 1.498(13) .
C1 C6 1.542(14) .
C1 C13 1.587(14) .
C1 C19 1.548(13) .
C2 N1 1.378(11) .
C2 C5 1.377(13) .
N1 C3 1.357(12) .
C3 C4 1.346(13) .
C3 C10 1.551(14) .
C4 C5 1.436(14) .
C6 C9 1.350(13) .
C6 N2 1.368(12) .
N2 C7 1.369(12) .
C7 C8 1.358(13) .
C7 C10 1.496(14) 3_665
C8 C9 1.382(13) .
C10 C11 1.515(14) .
C10 C7 1.496(14) 2_655
C10 C12 1.540(14) .
C13 C18 1.363(14) .
C13 C14 1.369(13) .
C14 C15 1.393(15) .
C15 C16 1.33(2) .
C16 C17 1.39(2) .
C17 C18 1.37(2) .
C19 C24 1.395(15) .
C19 C20 1.359(14) .
C20 C21 1.39(2) .
C21 C22 1.36(2) .
C22 C23 1.35(2) .
C23 C24 1.38(2) .
Cl1S C4S 1.65(6) .
C1AC C3AC 1.30(3) .
C1AC O1AC 1.34(2) .
C1AC C2AC 1.60(4) .
C4S Cl2S 1.64(4) 3
C4S Cl2S 1.64(4) 2
C4S Cl2S 1.64(4) .
